data_7133523
loop_
_publ_author_name
'Kaulage, Sandeep H.'
'Parvin, Nasrina'
'Khopade, Kishor V.'
'Khan, Shabana'

_publ_section_title
;
 A hybrid silylene-Pd catalyst: efficient C-N cross-coupling of sterically
 bulky amines and chiral amines.
;
_journal_issue 73
_journal_name_full 'Chemical communications (Cambridge, England)'
_journal_page_first 9958
_journal_page_last 9961
_journal_paper_doi 10.1039/d4cc03108c
_journal_volume 60
_journal_year 2024
_chemical_formula_moiety 'C36 H46 Cl2 N3 P Pd Si2, C H2 Cl2'
_chemical_formula_sum 'C37 H48 Cl4 N3 P Pd Si2'
_chemical_formula_weight 870.13
_space_group_crystal_system monoclinic
_space_group_IT_number 15
_space_group_name_Hall '-C 2yc'
_space_group_name_H-M_alt 'C 1 2/c 1'
_atom_sites_solution_hydrogens geom
_audit_creation_date 2024-08-08
_audit_creation_method
;
Olex2 1.3
(compiled 2020.11.12 svn.r5f609507 for OlexSys, GUI svn.r6408)
;
_audit_update_record
;
2024-08-08 deposited with the CCDC.	2024-08-14 downloaded from the CCDC.
;
_cell_angle_alpha 90
_cell_angle_beta 109.835(6)
_cell_angle_gamma 90
_cell_formula_units_Z 8
_cell_length_a 25.422(4)
_cell_length_b 11.0674(13)
_cell_length_c 33.751(4)
_cell_measurement_reflns_used 9872
_cell_measurement_temperature 293(2)
_cell_measurement_theta_max 21.03
_cell_measurement_theta_min 2.21
_cell_volume 8933(2)
_computing_cell_refinement 'SAINT v8.37A (Bruker, 2015)'
_computing_data_collection 'Bruker APEX2'
_computing_data_reduction 'SAINT v8.37A (Bruker, 2015)'
_computing_molecular_graphics 'Olex2 1.3 (Dolomanov et al., 2009)'
_computing_publication_material 'Olex2 1.3 (Dolomanov et al., 2009)'
_computing_structure_refinement 'SHELXL 2018/3 (Sheldrick, 2015)'
_computing_structure_solution 'SHELXT 2014/5 (Sheldrick, 2014)'
_diffrn_ambient_temperature 293(2)
_diffrn_measured_fraction_theta_full 0.987
_diffrn_measured_fraction_theta_max 0.987
_diffrn_measurement_device_type 'Bruker APEX-II CCD'
_diffrn_measurement_method '\f and \w scans'
_diffrn_radiation_type MoK\a
_diffrn_radiation_wavelength 0.71073
_diffrn_reflns_av_R_equivalents 0.2289
_diffrn_reflns_av_unetI/netI 0.1392
_diffrn_reflns_Laue_measured_fraction_full 0.987
_diffrn_reflns_Laue_measured_fraction_max 0.987
_diffrn_reflns_limit_h_max 30
_diffrn_reflns_limit_h_min -30
_diffrn_reflns_limit_k_max 13
_diffrn_reflns_limit_k_min -13
_diffrn_reflns_limit_l_max 40
_diffrn_reflns_limit_l_min -40
_diffrn_reflns_number 125014
_diffrn_reflns_point_group_measured_fraction_full 0.987
_diffrn_reflns_point_group_measured_fraction_max 0.987
_diffrn_reflns_theta_full 25.101
_diffrn_reflns_theta_max 25.101
_diffrn_reflns_theta_min 2.553
_diffrn_source_current 1.0
_diffrn_source_power 0.05
_diffrn_source_voltage 50.0
_diffrn_standards_number 0
_exptl_absorpt_coefficient_mu 0.772
_exptl_absorpt_correction_T_max 0.7452
_exptl_absorpt_correction_T_min 0.6794
_exptl_absorpt_correction_type multi-scan
_exptl_absorpt_process_details 'SADABS, 2016'
_exptl_crystal_colour Yellow
_exptl_crystal_density_diffrn 1.294
_exptl_crystal_description Needle
_exptl_crystal_F_000 3584
_exptl_crystal_size_max 0.27
_exptl_crystal_size_mid 0.1
_exptl_crystal_size_min 0.09
_refine_diff_density_max 0.575
_refine_diff_density_min -0.640
_refine_diff_density_rms 0.119
_refine_ls_extinction_method none
_refine_ls_goodness_of_fit_ref 1.048
_refine_ls_hydrogen_treatment constr
_refine_ls_matrix_type full
_refine_ls_number_parameters 442
_refine_ls_number_reflns 7861
_refine_ls_number_restraints 0
_refine_ls_restrained_S_all 1.048
_refine_ls_R_factor_all 0.1432
_refine_ls_R_factor_gt 0.0738
_refine_ls_shift/su_max 0.000
_refine_ls_shift/su_mean 0.000
_refine_ls_structure_factor_coef Fsqd
_refine_ls_weighting_details 'w=1/[\s^2^(Fo^2^)+104.7596P] where P=(Fo^2^+2Fc^2^)/3'
_refine_ls_weighting_scheme calc
_refine_ls_wR_factor_gt 0.1011
_refine_ls_wR_factor_ref 0.1192
_reflns_Friedel_coverage 0.000
_reflns_number_gt 4647
_reflns_number_total 7861
_reflns_threshold_expression 'I > 2\s(I)'
_cod_data_source_file d4cc03108c2.cif
_cod_data_source_block 3
_cod_depositor_comments
;
The following automatic conversions were performed:

data item '_exptl_absorpt_correction_type' value 'Multi-scan' was
changed to 'multi-scan' in accordance with the
/home/data/users/saulius/crontab/automatic-downloads/rss-feeds/RSC/lib/dictionaries/cif_core.dic
dictionary named 'cif_core.dic' version 2.4.2 last updated on
2011-04-26.

Automatic conversion script
Id: cif_fix_values 8170 2020-07-09 18:12:32Z antanas 

 Adding full bibliography for 7133516--7133523.cif.
;
_cod_database_code 7133523
_shelx_shelxl_version_number 2018/3
_shelx_space_group_comment
;
The symmetry employed for this shelxl refinement is uniquely defined
by the following loop, which should always be used as a source of
symmetry information in preference to the above space-group names.
They are only intended as comments.
;
_olex2_refinement_description
;
1.a Secondary CH2 refined with riding coordinates:
 C73(H73A,H73B)
1.b Aromatic/amide H refined with riding coordinates:
 C2(H2), C3(H3), C4(H4), C5(H5), C6(H6), C8(H8), C9(H9), C10(H10), C11(H11),
 C12(H12), C14(H14), C15(H15), C16(H16), C17(H17), C28(H28), C29(H29), C30(H30),
  C31(H31), C32(H32)
1.c Idealised Me refined as rotating group:
 C19(H19A,H19B,H19C), C20(H20A,H20B,H20C), C21(H21A,H21B,H21C), C23(H23A,H23B,
 H23C), C24(H24A,H24B,H24C), C25(H25A,H25B,H25C), C34(H34A,H34B,H34C), C35(H35A,
 H35B,H35C), C36(H36A,H36B,H36C)
;
_smtbx_masks_void_probe_radius 1.2
_smtbx_masks_void_truncation_radius 1.2
_olex2_submission_special_instructions 'No special instructions were received'

loop_
_space_group_symop_operation_xyz
'x, y, z'
'-x, y, -z+1/2'
'x+1/2, y+1/2, z'
'-x+1/2, y+1/2, -z+1/2'
'-x, -y, -z'
'x, -y, z-1/2'
'-x+1/2, -y+1/2, -z'
'x+1/2, -y+1/2, z-1/2'

loop_
_atom_site_label
_atom_site_type_symbol
_atom_site_fract_x
_atom_site_fract_y
_atom_site_fract_z
_atom_site_U_iso_or_equiv
_atom_site_adp_type
_atom_site_occupancy
_atom_site_site_symmetry_order
_atom_site_calc_flag
_atom_site_refinement_flags_posn
_atom_site_refinement_flags_adp
_atom_site_refinement_flags_occupancy
_atom_site_disorder_assembly
_atom_site_disorder_group
C1 C 0.1220(3) 0.4210(6) 0.05247(18) 0.0201(15) Uani 1 1 d . . . . .
C2 C 0.1621(3) 0.3851(6) 0.0354(2) 0.0331(19) Uani 1 1 d . . . . .
H2 H 0.195507 0.427758 0.041781 0.040 Uiso 1 1 calc R U . . .
C3 C 0.1526(3) 0.2857(6) 0.0089(2) 0.0332(19) Uani 1 1 d . . . . .
H3 H 0.179222 0.262976 -0.002952 0.040 Uiso 1 1 calc R U . . .
C4 C 0.1040(3) 0.2205(6) 0.0000(2) 0.0325(19) Uani 1 1 d . . . . .
H4 H 0.097419 0.154598 -0.018070 0.039 Uiso 1 1 calc R U . . .
C5 C 0.0651(3) 0.2531(6) 0.0180(2) 0.0308(18) Uani 1 1 d . . . . .
H5 H 0.032653 0.207804 0.012532 0.037 Uiso 1 1 calc R U . . .
C6 C 0.0738(3) 0.3531(6) 0.0442(2) 0.0261(17) Uani 1 1 d . . . . .
H6 H 0.047236 0.374416 0.056241 0.031 Uiso 1 1 calc R U . . .
C7 C 0.0799(3) 0.5636(6) 0.1060(2) 0.0257(17) Uani 1 1 d . . . . .
C8 C 0.0920(3) 0.5273(6) 0.1476(2) 0.0335(19) Uani 1 1 d . . . . .
H8 H 0.127983 0.503540 0.163714 0.040 Uiso 1 1 calc R U . . .
C9 C 0.0502(4) 0.5272(7) 0.1643(3) 0.049(2) Uani 1 1 d . . . . .
H9 H 0.058293 0.504581 0.192285 0.059 Uiso 1 1 calc R U . . .
C10 C -0.0035(3) 0.5595(7) 0.1411(3) 0.047(2) Uani 1 1 d . . . . .
H10 H -0.031176 0.557294 0.153378 0.056 Uiso 1 1 calc R U . . .
C11 C -0.0170(3) 0.5950(6) 0.0998(2) 0.0347(19) Uani 1 1 d . . . . .
H11 H -0.053477 0.615855 0.083924 0.042 Uiso 1 1 calc R U . . .
C12 C 0.0253(3) 0.5991(5) 0.0824(2) 0.0244(17) Uani 1 1 d . . . . .
H12 H 0.017246 0.625644 0.054783 0.029 Uiso 1 1 calc R U . . .
C13 C 0.1128(3) 0.6733(6) 0.0408(2) 0.0222(16) Uani 1 1 d . . . . .
C14 C 0.0918(3) 0.6406(7) -0.0020(2) 0.0303(18) Uani 1 1 d . . . . .
H14 H 0.085625 0.559424 -0.009220 0.036 Uiso 1 1 calc R U . . .
C15 C 0.0804(3) 0.7252(6) -0.0332(2) 0.0275(18) Uani 1 1 d . . . . .
H15 H 0.066022 0.702060 -0.061335 0.033 Uiso 1 1 calc R U . . .
C16 C 0.0905(3) 0.8456(6) -0.0226(2) 0.0262(17) Uani 1 1 d . . . . .
H16 H 0.083668 0.903544 -0.043707 0.031 Uiso 1 1 calc R U . . .
C17 C 0.1106(3) 0.8804(6) 0.0191(2) 0.0251(17) Uani 1 1 d . . . . .
H17 H 0.117545 0.961613 0.025937 0.030 Uiso 1 1 calc R U . . .
C18 C 0.1206(3) 0.7943(6) 0.0515(2) 0.0234(17) Uani 1 1 d . . . . .
C19 C 0.0293(3) 0.9585(7) 0.0662(2) 0.042(2) Uani 1 1 d . . . . .
H19A H 0.011487 0.881196 0.059105 0.063 Uiso 1 1 calc R U . . .
H19B H 0.035926 0.991591 0.041960 0.063 Uiso 1 1 calc R U . . .
H19C H 0.005625 1.012108 0.074851 0.063 Uiso 1 1 calc R U . . .
C20 C 0.0747(3) 0.8811(6) 0.1532(2) 0.0326(19) Uani 1 1 d . . . . .
H20A H 0.104390 0.891278 0.179645 0.049 Uiso 1 1 calc R U . . .
H20B H 0.065779 0.796786 0.148589 0.049 Uiso 1 1 calc R U . . .
H20C H 0.042255 0.924534 0.153749 0.049 Uiso 1 1 calc R U . . .
C21 C 0.1338(3) 1.0869(6) 0.1230(2) 0.0365(19) Uani 1 1 d . . . . .
H21A H 0.141179 1.117418 0.098738 0.055 Uiso 1 1 calc R U . . .
H21B H 0.168516 1.076133 0.145712 0.055 Uiso 1 1 calc R U . . .
H21C H 0.110810 1.143336 0.131253 0.055 Uiso 1 1 calc R U . . .
C22 C 0.2804(3) 0.9223(6) 0.08295(19) 0.0247(16) Uani 1 1 d . . . . .
C23 C 0.3440(3) 0.9344(7) 0.0981(2) 0.042(2) Uani 1 1 d . . . . .
H23A H 0.360695 0.861388 0.112206 0.062 Uiso 1 1 calc R U . . .
H23B H 0.355243 1.001144 0.117317 0.062 Uiso 1 1 calc R U . . .
H23C H 0.355970 0.948138 0.074433 0.062 Uiso 1 1 calc R U . . .
C24 C 0.2535(3) 1.0435(6) 0.0656(2) 0.037(2) Uani 1 1 d . . . . .
H24A H 0.262943 1.102208 0.087880 0.056 Uiso 1 1 calc R U . . .
H24B H 0.213641 1.034245 0.054290 0.056 Uiso 1 1 calc R U . . .
H24C H 0.267083 1.070271 0.043781 0.056 Uiso 1 1 calc R U . . .
C25 C 0.2626(3) 0.8256(7) 0.0492(2) 0.037(2) Uani 1 1 d . . . . .
H25A H 0.222628 0.816824 0.039818 0.055 Uiso 1 1 calc R U . . .
H25B H 0.279817 0.750188 0.060602 0.055 Uiso 1 1 calc R U . . .
H25C H 0.273884 0.848372 0.025872 0.055 Uiso 1 1 calc R U . . .
C26 C 0.2736(3) 0.9154(6) 0.15705(19) 0.0203(15) Uani 1 1 d . . . . .
C27 C 0.3209(3) 0.9935(6) 0.1796(2) 0.0234(17) Uani 1 1 d . . . . .
C28 C 0.3738(3) 0.9433(8) 0.1983(2) 0.037(2) Uani 1 1 d . . . . .
H28 H 0.378967 0.860155 0.197957 0.045 Uiso 1 1 calc R U . . .
C29 C 0.4187(3) 1.0188(10) 0.2172(2) 0.049(2) Uani 1 1 d . . . . .
H29 H 0.454250 0.986371 0.229442 0.059 Uiso 1 1 calc R U . . .
C30 C 0.4110(4) 1.1408(11) 0.2179(3) 0.057(3) Uani 1 1 d . . . . .
H30 H 0.441368 1.190575 0.231019 0.068 Uiso 1 1 calc R U . . .
C31 C 0.3593(4) 1.1907(8) 0.1996(2) 0.043(2) Uani 1 1 d . . . . .
H31 H 0.354554 1.273947 0.200108 0.051 Uiso 1 1 calc R U . . .
C32 C 0.3143(3) 1.1169(6) 0.1806(2) 0.0288(18) Uani 1 1 d . . . . .
H32 H 0.279067 1.150762 0.168103 0.035 Uiso 1 1 calc R U . . .
C33 C 0.2386(3) 0.8479(6) 0.2167(2) 0.0256(17) Uani 1 1 d . . . . .
C34 C 0.2038(3) 0.7373(6) 0.2170(2) 0.0361(19) Uani 1 1 d . . . . .
H34A H 0.222518 0.666534 0.212107 0.054 Uiso 1 1 calc R U . . .
H34B H 0.167945 0.744497 0.195208 0.054 Uiso 1 1 calc R U . . .
H34C H 0.198693 0.730664 0.243837 0.054 Uiso 1 1 calc R U . . .
C35 C 0.2980(3) 0.8260(7) 0.2475(2) 0.042(2) Uani 1 1 d . . . . .
H35A H 0.319157 0.899437 0.251083 0.064 Uiso 1 1 calc R U . . .
H35B H 0.315675 0.764339 0.236451 0.064 Uiso 1 1 calc R U . . .
H35C H 0.296202 0.800513 0.274210 0.064 Uiso 1 1 calc R U . . .
C36 C 0.2155(3) 0.9605(6) 0.2301(2) 0.0328(19) Uani 1 1 d . . . . .
H36A H 0.177299 0.971588 0.212418 0.049 Uiso 1 1 calc R U . . .
H36B H 0.237189 1.029185 0.227498 0.049 Uiso 1 1 calc R U . . .
H36C H 0.217402 0.952399 0.258868 0.049 Uiso 1 1 calc R U . . .
C73 C 0.3401(4) 0.3959(9) 0.1047(3) 0.066(3) Uani 1 1 d . . . . .
H73A H 0.342260 0.454634 0.126525 0.079 Uiso 1 1 calc R U . . .
H73B H 0.314631 0.332492 0.106419 0.079 Uiso 1 1 calc R U . . .
Cl1 Cl 0.31462(7) 0.62367(16) 0.16691(6) 0.0357(5) Uani 1 1 d . . . . .
Cl2 Cl 0.22972(8) 0.36984(15) 0.14295(6) 0.0359(5) Uani 1 1 d . . . . .
Cl5 Cl 0.31319(9) 0.4669(2) 0.05495(7) 0.0525(6) Uani 1 1 d . . . . .
Cl6 Cl 0.40490(11) 0.3349(3) 0.11379(8) 0.0842(9) Uani 1 1 d . . . . .
N1 N 0.1399(2) 0.8344(4) 0.09453(16) 0.0214(13) Uani 1 1 d . . . . .
N2 N 0.2365(2) 0.8625(4) 0.17217(15) 0.0179(13) Uani 1 1 d . . . . .
N3 N 0.2595(2) 0.8818(4) 0.11693(16) 0.0182(13) Uani 1 1 d . . . . .
P1 P 0.13379(7) 0.56011(15) 0.08247(5) 0.0201(4) Uani 1 1 d . . . . .
Pd1 Pd 0.22087(2) 0.58265(5) 0.12651(2) 0.02238(15) Uani 1 1 d . . . . .
Si1 Si 0.09724(8) 0.94036(16) 0.10991(6) 0.0272(5) Uani 1 1 d . . . . .
Si2 Si 0.20593(7) 0.78191(16) 0.12291(6) 0.0214(5) Uani 1 1 d . . . . .

loop_
_atom_site_aniso_label
_atom_site_aniso_U_11
_atom_site_aniso_U_22
_atom_site_aniso_U_33
_atom_site_aniso_U_23
_atom_site_aniso_U_13
_atom_site_aniso_U_12
C1 0.030(4) 0.012(3) 0.020(4) 0.001(3) 0.010(3) 0.003(4)
C2 0.028(5) 0.028(5) 0.044(5) -0.009(4) 0.012(4) -0.008(4)
C3 0.039(5) 0.028(5) 0.040(5) 0.000(4) 0.023(4) 0.006(4)
C4 0.055(6) 0.014(4) 0.028(4) -0.005(3) 0.012(4) 0.002(4)
C5 0.033(5) 0.020(4) 0.032(4) -0.001(3) 0.002(4) -0.005(4)
C6 0.027(5) 0.023(4) 0.033(4) 0.005(3) 0.016(4) 0.002(4)
C7 0.018(4) 0.032(4) 0.029(4) -0.006(3) 0.010(3) 0.008(3)
C8 0.020(4) 0.044(5) 0.037(5) 0.002(4) 0.010(4) -0.004(4)
C9 0.044(6) 0.065(6) 0.040(5) 0.001(4) 0.017(5) -0.021(5)
C10 0.039(6) 0.051(6) 0.064(6) -0.006(5) 0.034(5) -0.014(5)
C11 0.031(5) 0.035(5) 0.045(5) -0.003(4) 0.022(4) -0.012(4)
C12 0.033(5) 0.006(4) 0.040(4) 0.001(3) 0.021(4) -0.004(3)
C13 0.016(4) 0.019(4) 0.035(4) 0.005(3) 0.013(3) -0.001(3)
C14 0.026(5) 0.029(4) 0.038(5) -0.004(4) 0.013(4) 0.002(4)
C15 0.019(4) 0.038(5) 0.023(4) 0.001(4) 0.005(3) 0.010(4)
C16 0.013(4) 0.026(4) 0.040(5) 0.014(4) 0.010(4) 0.005(3)
C17 0.018(4) 0.011(4) 0.043(5) 0.006(3) 0.007(4) -0.002(3)
C18 0.011(4) 0.028(4) 0.031(4) 0.002(3) 0.008(3) 0.008(3)
C19 0.028(5) 0.042(5) 0.050(5) -0.005(4) 0.004(4) 0.008(4)
C20 0.019(4) 0.025(4) 0.054(5) -0.006(4) 0.013(4) 0.001(3)
C21 0.038(5) 0.024(4) 0.040(5) -0.002(4) 0.003(4) 0.006(4)
C22 0.022(4) 0.030(4) 0.025(4) -0.004(4) 0.011(3) 0.000(4)
C23 0.029(5) 0.067(6) 0.034(4) -0.007(4) 0.018(4) -0.002(4)
C24 0.054(6) 0.024(4) 0.038(5) 0.006(3) 0.022(4) -0.004(4)
C25 0.038(5) 0.046(5) 0.033(4) -0.005(4) 0.021(4) -0.002(4)
C26 0.021(4) 0.017(4) 0.019(4) 0.004(3) 0.001(3) 0.008(3)
C27 0.019(4) 0.034(5) 0.017(4) -0.002(3) 0.007(3) -0.004(4)
C28 0.026(5) 0.066(6) 0.020(4) 0.006(4) 0.007(4) -0.001(5)
C29 0.023(5) 0.099(8) 0.023(5) 0.002(5) 0.005(4) -0.012(6)
C30 0.037(6) 0.099(9) 0.030(5) -0.015(5) 0.004(4) -0.039(6)
C31 0.043(6) 0.050(5) 0.038(5) -0.012(4) 0.017(4) -0.028(5)
C32 0.020(4) 0.041(5) 0.029(4) -0.008(3) 0.013(3) -0.011(4)
C33 0.021(4) 0.035(4) 0.021(4) -0.002(3) 0.007(3) 0.005(4)
C34 0.041(5) 0.034(5) 0.038(5) 0.010(4) 0.020(4) 0.001(4)
C35 0.033(5) 0.069(6) 0.025(4) 0.007(4) 0.009(4) 0.004(4)
C36 0.034(5) 0.036(5) 0.033(5) -0.004(3) 0.016(4) -0.002(4)
C73 0.065(7) 0.080(7) 0.065(6) 0.009(5) 0.038(5) 0.018(6)
Cl1 0.0193(11) 0.0348(11) 0.0467(12) -0.0029(9) 0.0030(9) 0.0062(9)
Cl2 0.0385(12) 0.0213(10) 0.0474(12) 0.0050(8) 0.0140(10) 0.0052(9)
Cl5 0.0434(14) 0.0611(14) 0.0596(15) 0.0069(11) 0.0263(11) 0.0064(11)
Cl6 0.0747(19) 0.119(2) 0.0694(17) 0.0141(16) 0.0380(15) 0.0564(17)
N1 0.016(3) 0.016(3) 0.029(3) -0.004(3) 0.003(3) 0.001(2)
N2 0.013(3) 0.022(3) 0.022(3) -0.002(2) 0.010(3) -0.002(3)
N3 0.016(3) 0.018(3) 0.022(3) -0.001(2) 0.009(3) -0.001(2)
P1 0.0181(11) 0.0159(10) 0.0274(10) -0.0016(8) 0.0089(8) 0.0011(8)
Pd1 0.0177(3) 0.0192(3) 0.0296(3) 0.0006(3) 0.0073(2) 0.0036(3)
Si1 0.0221(12) 0.0188(11) 0.0363(12) -0.0051(9) 0.0042(9) 0.0037(9)
Si2 0.0161(12) 0.0208(11) 0.0262(11) -0.0010(9) 0.0056(9) -0.0002(8)

loop_
_atom_type_symbol
_atom_type_description
_atom_type_scat_dispersion_real
_atom_type_scat_dispersion_imag
_atom_type_scat_source
C C 0.0033 0.0016 'International Tables Vol C Tables 4.2.6.8 and 6.1.1.4'
H H 0.0000 0.0000 'International Tables Vol C Tables 4.2.6.8 and 6.1.1.4'
Cl Cl 0.1484 0.1585 'International Tables Vol C Tables 4.2.6.8 and 6.1.1.4'
N N 0.0061 0.0033 'International Tables Vol C Tables 4.2.6.8 and 6.1.1.4'
P P 0.1023 0.0942 'International Tables Vol C Tables 4.2.6.8 and 6.1.1.4'
Pd Pd -0.9988 1.0072 'International Tables Vol C Tables 4.2.6.8 and 6.1.1.4'
Si Si 0.0817 0.0704 'International Tables Vol C Tables 4.2.6.8 and 6.1.1.4'

loop_
_geom_angle_atom_site_label_1
_geom_angle_atom_site_label_2
_geom_angle_atom_site_label_3
_geom_angle
_geom_angle_site_symmetry_1
_geom_angle_site_symmetry_3
_geom_angle_publ_flag
C2 C1 P1 118.0(5) . . ?
C6 C1 C2 119.0(6) . . ?
C6 C1 P1 122.8(5) . . ?
C1 C2 H2 119.9 . . ?
C3 C2 C1 120.2(7) . . ?
C3 C2 H2 119.9 . . ?
C2 C3 H3 119.9 . . ?
C4 C3 C2 120.3(7) . . ?
C4 C3 H3 119.9 . . ?
C3 C4 H4 120.1 . . ?
C5 C4 C3 119.7(6) . . ?
C5 C4 H4 120.1 . . ?
C4 C5 H5 119.7 . . ?
C4 C5 C6 120.6(7) . . ?
C6 C5 H5 119.7 . . ?
C1 C6 C5 120.1(6) . . ?
C1 C6 H6 120.0 . . ?
C5 C6 H6 120.0 . . ?
C8 C7 C12 119.5(6) . . ?
C8 C7 P1 119.9(5) . . ?
C12 C7 P1 120.6(5) . . ?
C7 C8 H8 120.6 . . ?
C9 C8 C7 118.9(7) . . ?
C9 C8 H8 120.6 . . ?
C8 C9 H9 119.0 . . ?
C8 C9 C10 121.9(8) . . ?
C10 C9 H9 119.0 . . ?
C9 C10 H10 119.6 . . ?
C9 C10 C11 120.7(7) . . ?
C11 C10 H10 119.6 . . ?
C10 C11 H11 120.7 . . ?
C10 C11 C12 118.5(7) . . ?
C12 C11 H11 120.7 . . ?
C7 C12 H12 119.7 . . ?
C11 C12 C7 120.5(6) . . ?
C11 C12 H12 119.7 . . ?
C14 C13 P1 121.7(5) . . ?
C18 C13 C14 119.2(6) . . ?
C18 C13 P1 119.0(5) . . ?
C13 C14 H14 119.2 . . ?
C15 C14 C13 121.5(7) . . ?
C15 C14 H14 119.2 . . ?
C14 C15 H15 120.3 . . ?
C14 C15 C16 119.3(7) . . ?
C16 C15 H15 120.3 . . ?
C15 C16 H16 119.8 . . ?
C15 C16 C17 120.4(6) . . ?
C17 C16 H16 119.8 . . ?
C16 C17 H17 119.7 . . ?
C16 C17 C18 120.7(6) . . ?
C18 C17 H17 119.7 . . ?
C13 C18 C17 118.7(6) . . ?
C13 C18 N1 122.2(6) . . ?
C17 C18 N1 119.1(6) . . ?
H19A C19 H19B 109.5 . . ?
H19A C19 H19C 109.5 . . ?
H19B C19 H19C 109.5 . . ?
Si1 C19 H19A 109.5 . . ?
Si1 C19 H19B 109.5 . . ?
Si1 C19 H19C 109.5 . . ?
H20A C20 H20B 109.5 . . ?
H20A C20 H20C 109.5 . . ?
H20B C20 H20C 109.5 . . ?
Si1 C20 H20A 109.5 . . ?
Si1 C20 H20B 109.5 . . ?
Si1 C20 H20C 109.5 . . ?
H21A C21 H21B 109.5 . . ?
H21A C21 H21C 109.5 . . ?
H21B C21 H21C 109.5 . . ?
Si1 C21 H21A 109.5 . . ?
Si1 C21 H21B 109.5 . . ?
Si1 C21 H21C 109.5 . . ?
C23 C22 C24 109.7(6) . . ?
C25 C22 C23 109.1(6) . . ?
C25 C22 C24 110.6(6) . . ?
N3 C22 C23 112.5(5) . . ?
N3 C22 C24 109.2(5) . . ?
N3 C22 C25 105.7(5) . . ?
C22 C23 H23A 109.5 . . ?
C22 C23 H23B 109.5 . . ?
C22 C23 H23C 109.5 . . ?
H23A C23 H23B 109.5 . . ?
H23A C23 H23C 109.5 . . ?
H23B C23 H23C 109.5 . . ?
C22 C24 H24A 109.5 . . ?
C22 C24 H24B 109.5 . . ?
C22 C24 H24C 109.5 . . ?
H24A C24 H24B 109.5 . . ?
H24A C24 H24C 109.5 . . ?
H24B C24 H24C 109.5 . . ?
C22 C25 H25A 109.5 . . ?
C22 C25 H25B 109.5 . . ?
C22 C25 H25C 109.5 . . ?
H25A C25 H25B 109.5 . . ?
H25A C25 H25C 109.5 . . ?
H25B C25 H25C 109.5 . . ?
C27 C26 Si2 175.1(5) . . ?
N2 C26 C27 127.9(5) . . ?
N2 C26 Si2 53.2(3) . . ?
N3 C26 C27 125.7(6) . . ?
N3 C26 N2 106.4(5) . . ?
N3 C26 Si2 53.4(3) . . ?
C28 C27 C26 119.7(6) . . ?
C32 C27 C26 120.8(6) . . ?
C32 C27 C28 119.4(7) . . ?
C27 C28 H28 120.4 . . ?
C29 C28 C27 119.1(8) . . ?
C29 C28 H28 120.4 . . ?
C28 C29 H29 119.8 . . ?
C30 C29 C28 120.4(9) . . ?
C30 C29 H29 119.8 . . ?
C29 C30 H30 119.5 . . ?
C31 C30 C29 120.9(8) . . ?
C31 C30 H30 119.5 . . ?
C30 C31 H31 120.3 . . ?
C30 C31 C32 119.4(8) . . ?
C32 C31 H31 120.3 . . ?
C27 C32 H32 119.6 . . ?
C31 C32 C27 120.8(7) . . ?
C31 C32 H32 119.6 . . ?
C34 C33 C35 108.2(6) . . ?
C36 C33 C34 112.3(5) . . ?
C36 C33 C35 108.7(6) . . ?
N2 C33 C34 105.8(5) . . ?
N2 C33 C35 112.9(5) . . ?
N2 C33 C36 109.0(5) . . ?
C33 C34 H34A 109.5 . . ?
C33 C34 H34B 109.5 . . ?
C33 C34 H34C 109.5 . . ?
H34A C34 H34B 109.5 . . ?
H34A C34 H34C 109.5 . . ?
H34B C34 H34C 109.5 . . ?
C33 C35 H35A 109.5 . . ?
C33 C35 H35B 109.5 . . ?
C33 C35 H35C 109.5 . . ?
H35A C35 H35B 109.5 . . ?
H35A C35 H35C 109.5 . . ?
H35B C35 H35C 109.5 . . ?
C33 C36 H36A 109.5 . . ?
C33 C36 H36B 109.5 . . ?
C33 C36 H36C 109.5 . . ?
H36A C36 H36B 109.5 . . ?
H36A C36 H36C 109.5 . . ?
H36B C36 H36C 109.5 . . ?
H73A C73 H73B 107.8 . . ?
Cl5 C73 H73A 109.1 . . ?
Cl5 C73 H73B 109.1 . . ?
Cl6 C73 H73A 109.1 . . ?
Cl6 C73 H73B 109.1 . . ?
Cl6 C73 Cl5 112.6(5) . . ?
C18 N1 Si1 117.6(4) . . ?
C18 N1 Si2 113.0(4) . . ?
Si2 N1 Si1 129.1(3) . . ?
C26 N2 C33 129.5(5) . . ?
C26 N2 Si2 90.2(4) . . ?
C33 N2 Si2 136.6(4) . . ?
C22 N3 Si2 138.3(4) . . ?
C26 N3 C22 131.0(5) . . ?
C26 N3 Si2 90.6(4) . . ?
C1 P1 C13 101.7(3) . . ?
C1 P1 Pd1 114.1(2) . . ?
C7 P1 C1 105.0(3) . . ?
C7 P1 C13 105.0(3) . . ?
C7 P1 Pd1 115.8(2) . . ?
C13 P1 Pd1 113.8(2) . . ?
Cl1 Pd1 Cl2 93.32(6) . . ?
P1 Pd1 Cl1 172.79(7) . . ?
P1 Pd1 Cl2 92.19(6) . . ?
P1 Pd1 Si2 87.83(7) . . ?
Si2 Pd1 Cl1 87.78(6) . . ?
Si2 Pd1 Cl2 167.69(7) . . ?
C20 Si1 C19 102.2(3) . . ?
C21 Si1 C19 110.5(3) . . ?
C21 Si1 C20 112.7(3) . . ?
N1 Si1 C19 109.3(3) . . ?
N1 Si1 C20 112.0(3) . . ?
N1 Si1 C21 109.8(3) . . ?
N1 Si2 C26 119.4(2) . . ?
N1 Si2 N2 112.1(2) . . ?
N1 Si2 N3 111.0(2) . . ?
N1 Si2 Pd1 118.54(18) . . ?
N2 Si2 C26 36.6(2) . . ?
N2 Si2 N3 72.5(2) . . ?
N2 Si2 Pd1 115.07(18) . . ?
N3 Si2 C26 36.0(2) . . ?
N3 Si2 Pd1 119.12(18) . . ?
Pd1 Si2 C26 122.05(17) . . ?

loop_
_geom_bond_atom_site_label_1
_geom_bond_atom_site_label_2
_geom_bond_distance
_geom_bond_site_symmetry_2
_geom_bond_publ_flag
C1 C2 1.389(9) . ?
C1 C6 1.383(9) . ?
C1 P1 1.811(6) . ?
C2 H2 0.9300 . ?
C2 C3 1.387(9) . ?
C3 H3 0.9300 . ?
C3 C4 1.373(9) . ?
C4 H4 0.9300 . ?
C4 C5 1.370(9) . ?
C5 H5 0.9300 . ?
C5 C6 1.386(9) . ?
C6 H6 0.9300 . ?
C7 C8 1.390(9) . ?
C7 C12 1.404(9) . ?
C7 P1 1.802(6) . ?
C8 H8 0.9300 . ?
C8 C9 1.362(9) . ?
C9 H9 0.9300 . ?
C9 C10 1.371(10) . ?
C10 H10 0.9300 . ?
C10 C11 1.374(10) . ?
C11 H11 0.9300 . ?
C11 C12 1.389(9) . ?
C12 H12 0.9300 . ?
C13 C14 1.406(9) . ?
C13 C18 1.384(9) . ?
C13 P1 1.823(6) . ?
C14 H14 0.9300 . ?
C14 C15 1.365(9) . ?
C15 H15 0.9300 . ?
C15 C16 1.380(9) . ?
C16 H16 0.9300 . ?
C16 C17 1.381(9) . ?
C17 H17 0.9300 . ?
C17 C18 1.405(9) . ?
C18 N1 1.437(8) . ?
C19 H19A 0.9600 . ?
C19 H19B 0.9600 . ?
C19 H19C 0.9600 . ?
C19 Si1 1.863(7) . ?
C20 H20A 0.9600 . ?
C20 H20B 0.9600 . ?
C20 H20C 0.9600 . ?
C20 Si1 1.861(7) . ?
C21 H21A 0.9600 . ?
C21 H21B 0.9600 . ?
C21 H21C 0.9600 . ?
C21 Si1 1.847(7) . ?
C22 C23 1.526(9) . ?
C22 C24 1.529(9) . ?
C22 C25 1.516(9) . ?
C22 N3 1.488(8) . ?
C23 H23A 0.9600 . ?
C23 H23B 0.9600 . ?
C23 H23C 0.9600 . ?
C24 H24A 0.9600 . ?
C24 H24B 0.9600 . ?
C24 H24C 0.9600 . ?
C25 H25A 0.9600 . ?
C25 H25B 0.9600 . ?
C25 H25C 0.9600 . ?
C26 C27 1.467(9) . ?
C26 N2 1.349(7) . ?
C26 N3 1.331(7) . ?
C26 Si2 2.264(7) . ?
C27 C28 1.394(9) . ?
C27 C32 1.378(9) . ?
C28 H28 0.9300 . ?
C28 C29 1.382(10) . ?
C29 H29 0.9300 . ?
C29 C30 1.366(12) . ?
C30 H30 0.9300 . ?
C30 C31 1.364(11) . ?
C31 H31 0.9300 . ?
C31 C32 1.374(9) . ?
C32 H32 0.9300 . ?
C33 C34 1.512(9) . ?
C33 C35 1.533(9) . ?
C33 C36 1.510(9) . ?
C33 N2 1.496(8) . ?
C34 H34A 0.9600 . ?
C34 H34B 0.9600 . ?
C34 H34C 0.9600 . ?
C35 H35A 0.9600 . ?
C35 H35B 0.9600 . ?
C35 H35C 0.9600 . ?
C36 H36A 0.9600 . ?
C36 H36B 0.9600 . ?
C36 H36C 0.9600 . ?
C73 H73A 0.9700 . ?
C73 H73B 0.9700 . ?
C73 Cl5 1.769(8) . ?
C73 Cl6 1.708(8) . ?
Cl1 Pd1 2.3537(18) . ?
Cl2 Pd1 2.4127(18) . ?
N1 Si1 1.789(5) . ?
N1 Si2 1.727(5) . ?
N2 Si2 1.813(5) . ?
N3 Si2 1.817(5) . ?
P1 Pd1 2.2226(18) . ?
Pd1 Si2 2.2341(19) . ?

loop_
_geom_torsion_atom_site_label_1
_geom_torsion_atom_site_label_2
_geom_torsion_atom_site_label_3
_geom_torsion_atom_site_label_4
_geom_torsion
_geom_torsion_site_symmetry_1
_geom_torsion_site_symmetry_2
_geom_torsion_site_symmetry_3
_geom_torsion_site_symmetry_4
_geom_torsion_publ_flag
C1 C2 C3 C4 -1.4(10) . . . . ?
C2 C1 C6 C5 -2.3(9) . . . . ?
C2 C1 P1 C7 -171.1(5) . . . . ?
C2 C1 P1 C13 79.7(6) . . . . ?
C2 C1 P1 Pd1 -43.2(6) . . . . ?
C2 C3 C4 C5 -0.9(10) . . . . ?
C3 C4 C5 C6 1.6(10) . . . . ?
C4 C5 C6 C1 0.0(10) . . . . ?
C6 C1 C2 C3 3.0(10) . . . . ?
C6 C1 P1 C7 12.2(6) . . . . ?
C6 C1 P1 C13 -97.0(6) . . . . ?
C6 C1 P1 Pd1 140.0(5) . . . . ?
C7 C8 C9 C10 1.3(12) . . . . ?
C8 C7 C12 C11 -1.8(10) . . . . ?
C8 C7 P1 C1 98.8(6) . . . . ?
C8 C7 P1 C13 -154.4(6) . . . . ?
C8 C7 P1 Pd1 -28.0(6) . . . . ?
C8 C9 C10 C11 -0.9(12) . . . . ?
C9 C10 C11 C12 -0.9(11) . . . . ?
C10 C11 C12 C7 2.2(10) . . . . ?
C12 C7 C8 C9 0.0(10) . . . . ?
C12 C7 P1 C1 -79.2(6) . . . . ?
C12 C7 P1 C13 27.6(6) . . . . ?
C12 C7 P1 Pd1 154.0(5) . . . . ?
C13 C14 C15 C16 1.1(10) . . . . ?
C13 C18 N1 Si1 -123.6(6) . . . . ?
C13 C18 N1 Si2 62.3(7) . . . . ?
C14 C13 C18 C17 -3.8(9) . . . . ?
C14 C13 C18 N1 177.7(6) . . . . ?
C14 C13 P1 C1 2.0(6) . . . . ?
C14 C13 P1 C7 -107.2(6) . . . . ?
C14 C13 P1 Pd1 125.1(5) . . . . ?
C14 C15 C16 C17 -1.6(10) . . . . ?
C15 C16 C17 C18 -0.6(10) . . . . ?
C16 C17 C18 C13 3.4(9) . . . . ?
C16 C17 C18 N1 -178.1(6) . . . . ?
C17 C18 N1 Si1 57.9(7) . . . . ?
C17 C18 N1 Si2 -116.2(5) . . . . ?
C18 C13 C14 C15 1.7(10) . . . . ?
C18 C13 P1 C1 -174.3(5) . . . . ?
C18 C13 P1 C7 76.5(6) . . . . ?
C18 C13 P1 Pd1 -51.2(6) . . . . ?
C18 N1 Si1 C19 8.3(6) . . . . ?
C18 N1 Si1 C20 120.8(5) . . . . ?
C18 N1 Si1 C21 -113.1(5) . . . . ?
C18 N1 Si2 C26 125.4(4) . . . . ?
C18 N1 Si2 N2 165.4(4) . . . . ?
C18 N1 Si2 N3 86.5(5) . . . . ?
C18 N1 Si2 Pd1 -56.8(5) . . . . ?
C22 N3 Si2 C26 -176.7(8) . . . . ?
C22 N3 Si2 N1 -65.2(7) . . . . ?
C22 N3 Si2 N2 -172.7(7) . . . . ?
C22 N3 Si2 Pd1 77.8(6) . . . . ?
C23 C22 N3 C26 43.4(9) . . . . ?
C23 C22 N3 Si2 -141.0(6) . . . . ?
C24 C22 N3 C26 -78.7(8) . . . . ?
C24 C22 N3 Si2 97.0(7) . . . . ?
C25 C22 N3 C26 162.4(6) . . . . ?
C25 C22 N3 Si2 -22.0(8) . . . . ?
C26 C27 C28 C29 176.0(6) . . . . ?
C26 C27 C32 C31 -176.2(6) . . . . ?
C26 N2 Si2 N1 -109.9(4) . . . . ?
C26 N2 Si2 N3 -3.9(3) . . . . ?
C26 N2 Si2 Pd1 110.7(3) . . . . ?
C26 N3 Si2 N1 111.5(4) . . . . ?
C26 N3 Si2 N2 4.0(4) . . . . ?
C26 N3 Si2 Pd1 -105.5(3) . . . . ?
C27 C26 N2 C33 -13.0(10) . . . . ?
C27 C26 N2 Si2 -174.0(6) . . . . ?
C27 C26 N3 C22 -8.9(10) . . . . ?
C27 C26 N3 Si2 174.0(6) . . . . ?
C27 C28 C29 C30 0.6(11) . . . . ?
C28 C27 C32 C31 -0.2(10) . . . . ?
C28 C29 C30 C31 -0.8(13) . . . . ?
C29 C30 C31 C32 0.5(12) . . . . ?
C30 C31 C32 C27 0.0(11) . . . . ?
C32 C27 C28 C29 -0.1(10) . . . . ?
C33 N2 Si2 C26 -158.5(8) . . . . ?
C33 N2 Si2 N1 91.5(6) . . . . ?
C33 N2 Si2 N3 -162.4(6) . . . . ?
C33 N2 Si2 Pd1 -47.9(6) . . . . ?
C34 C33 N2 C26 -153.8(6) . . . . ?
C34 C33 N2 Si2 -2.1(8) . . . . ?
C35 C33 N2 C26 -35.7(9) . . . . ?
C35 C33 N2 Si2 116.0(6) . . . . ?
C36 C33 N2 C26 85.2(8) . . . . ?
C36 C33 N2 Si2 -123.1(6) . . . . ?
N2 C26 C27 C28 93.8(8) . . . . ?
N2 C26 C27 C32 -90.2(9) . . . . ?
N2 C26 N3 C22 171.8(6) . . . . ?
N2 C26 N3 Si2 -5.3(5) . . . . ?
N3 C26 C27 C28 -85.4(8) . . . . ?
N3 C26 C27 C32 90.6(8) . . . . ?
N3 C26 N2 C33 166.3(6) . . . . ?
N3 C26 N2 Si2 5.3(5) . . . . ?
P1 C1 C2 C3 -173.8(5) . . . . ?
P1 C1 C6 C5 174.4(5) . . . . ?
P1 C7 C8 C9 -178.0(6) . . . . ?
P1 C7 C12 C11 176.2(5) . . . . ?
P1 C13 C14 C15 -174.6(5) . . . . ?
P1 C13 C18 C17 172.5(5) . . . . ?
P1 C13 C18 N1 -6.0(9) . . . . ?
Si1 N1 Si2 C26 -47.8(5) . . . . ?
Si1 N1 Si2 N2 -7.8(5) . . . . ?
Si1 N1 Si2 N3 -86.7(4) . . . . ?
Si1 N1 Si2 Pd1 130.0(3) . . . . ?
Si2 C26 N2 C33 161.0(7) . . . . ?
Si2 C26 N3 C22 177.1(7) . . . . ?
Si2 N1 Si1 C19 -178.7(4) . . . . ?
Si2 N1 Si1 C20 -66.2(5) . . . . ?
Si2 N1 Si1 C21 59.9(5) . . . . ?

loop_
_smtbx_masks_void_nr
_smtbx_masks_void_average_x
_smtbx_masks_void_average_y
_smtbx_masks_void_average_z
_smtbx_masks_void_volume
_smtbx_masks_void_count_electrons
_smtbx_masks_void_content
1 0.000 0.120 0.250 355.3 87.9 '2 C1H2Cl2'
2 0.000 -0.120 0.750 355.3 88.0 '2 C1H2Cl2'
3 0.500 0.380 0.750 355.3 88.0 '2 C1H2Cl2'
4 0.500 0.620 0.250 355.3 87.9 '2 C1H2Cl2'
